data_4106376
loop_
_publ_author_name
'Loi H. Do'
'Stephen J. Lippard'

_publ_section_title
;
 Toward Functional Carboxylate-Bridged Diiron Protein Mimics: Achieving
 Structural Stability and Conformational Flexibility Using a Macrocylic
 Ligand Framework
;
_journal_name_full 'Journal of the American Chemical Society'
_journal_page_first 10568
_journal_page_last 10581
_journal_paper_doi 10.1021/ja2021312
_journal_volume 133
_journal_year 2011
_chemical_formula_sum 'C91.38 H82.57 Cl0.83 Fe2 N2 O9 S'
_chemical_formula_weight 1525.91
_chemical_name_systematic
;
 ?
;
_space_group_IT_number 2
_symmetry_cell_setting triclinic
_symmetry_space_group_name_Hall '-P 1'
_symmetry_space_group_name_H-M 'P -1'
_atom_sites_solution_hydrogens geom
_atom_sites_solution_primary direct
_atom_sites_solution_secondary difmap
_audit_creation_method SHELXL-97
_cell_angle_alpha 117.070(2)
_cell_angle_beta 92.599(2)
_cell_angle_gamma 108.544(2)
_cell_formula_units_Z 2
_cell_length_a 15.1504(18)
_cell_length_b 17.190(2)
_cell_length_c 17.956(2)
_cell_measurement_reflns_used 9836
_cell_measurement_temperature 100(2)
_cell_measurement_theta_max 26.378
_cell_measurement_theta_min 2.179
_cell_volume 3846.5(8)
_computing_cell_refinement 'Bruker SMART'
_computing_data_collection 'Bruker SMART'
_computing_data_reduction 'Bruker SAINT'
_computing_molecular_graphics 'Bruker SHELXTL'
_computing_publication_material 'Bruker SHELXTL'
_computing_structure_refinement 'SHELXL-97 (Sheldrick, 1997)'
_computing_structure_solution 'SHELXS-97 (Sheldrick, 1990)'
_diffrn_ambient_temperature 100(2)
_diffrn_measured_fraction_theta_full 0.993
_diffrn_measured_fraction_theta_max 0.993
_diffrn_measurement_device_type 'CCD area detector'
_diffrn_measurement_method 'phi and omega scans'
_diffrn_radiation_monochromator graphite
_diffrn_radiation_source 'fine-focus sealed tube'
_diffrn_radiation_type MoK\a
_diffrn_radiation_wavelength 0.71073
_diffrn_reflns_av_R_equivalents 0.0365
_diffrn_reflns_av_sigmaI/netI 0.0334
_diffrn_reflns_limit_h_max 18
_diffrn_reflns_limit_h_min -19
_diffrn_reflns_limit_k_max 21
_diffrn_reflns_limit_k_min -21
_diffrn_reflns_limit_l_max 22
_diffrn_reflns_limit_l_min -22
_diffrn_reflns_number 68754
_diffrn_reflns_theta_full 26.49
_diffrn_reflns_theta_max 26.49
_diffrn_reflns_theta_min 1.31
_exptl_absorpt_coefficient_mu 0.494
_exptl_absorpt_correction_T_max 0.9340
_exptl_absorpt_correction_T_min 0.8538
_exptl_absorpt_correction_type empirical
_exptl_absorpt_process_details SADABS
_exptl_crystal_colour red
_exptl_crystal_density_diffrn 1.317
_exptl_crystal_description block
_exptl_crystal_F_000 1598
_exptl_crystal_size_max 0.33
_exptl_crystal_size_mid 0.26
_exptl_crystal_size_min 0.14
_refine_diff_density_max 1.726
_refine_diff_density_min -1.776
_refine_diff_density_rms 0.114
_refine_ls_goodness_of_fit_ref 1.076
_refine_ls_hydrogen_treatment constr
_refine_ls_matrix_type full
_refine_ls_number_parameters 1023
_refine_ls_number_reflns 15831
_refine_ls_number_restraints 207
_refine_ls_restrained_S_all 1.091
_refine_ls_R_factor_all 0.1152
_refine_ls_R_factor_gt 0.0982
_refine_ls_shift/su_max 0.021
_refine_ls_shift/su_mean 0.000
_refine_ls_structure_factor_coef Fsqd
_refine_ls_weighting_details 'calc w=1/[\s^2^(Fo^2^)+(0.1010P)^2^+19.7054P] where P=(Fo^2^+2Fc^2^)/3'
_refine_ls_weighting_scheme calc
_refine_ls_wR_factor_gt 0.2493
_refine_ls_wR_factor_ref 0.2622
_reflns_number_gt 12898
_reflns_number_total 15831
_reflns_threshold_expression >2sigma(I)
_cod_data_source_file ja2021312_si_002_2.cif
_cod_data_source_block Compound_2
_cod_database_code 4106376

loop_
_symmetry_equiv_pos_as_xyz
'x, y, z'
'-x, -y, -z'

loop_
_atom_site_label
_atom_site_type_symbol
_atom_site_fract_x
_atom_site_fract_y
_atom_site_fract_z
_atom_site_U_iso_or_equiv
_atom_site_adp_type
_atom_site_occupancy
_atom_site_symmetry_multiplicity
_atom_site_calc_flag
_atom_site_refinement_flags
_atom_site_disorder_assembly
_atom_site_disorder_group
Fe1 Fe 0.12792(5) 0.66743(5) 0.38736(4) 0.02601(18) Uani 1 1 d . . .
Fe2 Fe 0.14740(5) 0.56909(5) 0.16632(5) 0.0350(2) Uani 1 1 d . . .
S1 S -0.08557(16) 0.30497(12) 0.25804(10) 0.0602(5) Uani 1 1 d . . .
N1 N 0.0397(3) 0.6582(3) 0.4679(3) 0.0301(9) Uani 1 1 d . . .
N2 N 0.0740(3) 0.4335(3) 0.0695(3) 0.0378(10) Uani 1 1 d . . .
O1 O 0.1675(2) 0.8000(2) 0.4399(2) 0.0310(7) Uani 1 1 d . . .
O2 O 0.2300(3) 0.5953(2) 0.0974(2) 0.0349(8) Uani 1 1 d . . .
O3 O 0.0058(6) 0.3058(3) 0.2765(3) 0.078(2) Uani 1 1 d . . .
O4 O -0.1647(5) 0.2220(4) 0.2406(3) 0.103(3) Uani 1 1 d . . .
O5 O 0.4308(2) 0.8546(2) 0.3580(2) 0.0310(7) Uani 1 1 d . . .
O6 O 0.2092(2) 0.5929(2) 0.3763(2) 0.0304(7) Uani 1 1 d . . .
O7 O 0.2490(3) 0.5824(3) 0.2553(3) 0.0430(9) Uani 1 1 d . . .
O8 O 0.0771(2) 0.6250(3) 0.2630(2) 0.0335(8) Uani 1 1 d . . .
O9 O 0.0371(3) 0.6323(3) 0.1491(2) 0.0398(9) Uani 1 1 d . . .
C1 C 0.4589(3) 0.9482(3) 0.3714(3) 0.0322(10) Uani 1 1 d . . .
H1A H 0.4608 0.9469 0.3158 0.039 Uiso 1 1 calc R . .
H1B H 0.5238 0.9873 0.4091 0.039 Uiso 1 1 calc R . .
C2 C 0.3890(3) 0.9906(3) 0.4124(3) 0.0289(10) Uani 1 1 d . . .
C3 C 0.3851(4) 1.0688(4) 0.4090(4) 0.0374(12) Uani 1 1 d . . .
H3B H 0.4246 1.0942 0.3795 0.045 Uiso 1 1 calc R . .
C4 C 0.3220(4) 1.1096(4) 0.4498(4) 0.0435(13) Uani 1 1 d . . .
H4B H 0.3188 1.1629 0.4476 0.052 Uiso 1 1 calc R . .
C5 C 0.2646(4) 1.0736(4) 0.4931(4) 0.0422(13) Uani 1 1 d . . .
H5A H 0.2227 1.1025 0.5208 0.051 Uiso 1 1 calc R . .
C6 C 0.2676(4) 0.9951(4) 0.4964(3) 0.0337(11) Uani 1 1 d . . .
C7 C 0.3306(3) 0.9545(3) 0.4550(3) 0.0293(10) Uani 1 1 d . . .
H7A H 0.3330 0.9007 0.4564 0.035 Uiso 1 1 calc R . .
C8 C 0.2090(4) 0.9596(4) 0.5465(3) 0.0364(11) Uani 1 1 d . . .
C9 C 0.1595(4) 0.8602(4) 0.5144(3) 0.0331(11) Uani 1 1 d . . .
C10 C 0.1042(4) 0.8301(4) 0.5650(4) 0.0393(12) Uani 1 1 d . . .
C11 C 0.1030(5) 0.8998(5) 0.6473(4) 0.0497(15) Uani 1 1 d . . .
H11A H 0.0670 0.8796 0.6816 0.060 Uiso 1 1 calc R . .
C12 C 0.1512(5) 0.9947(5) 0.6792(4) 0.0538(16) Uani 1 1 d . . .
C13 C 0.2029(4) 1.0226(4) 0.6269(4) 0.0445(13) Uani 1 1 d . . .
H13A H 0.2356 1.0882 0.6477 0.053 Uiso 1 1 calc R . .
C14 C 0.1506(6) 1.0678(5) 0.7668(4) 0.068(2) Uani 1 1 d . . .
H14A H 0.1054 1.0372 0.7918 0.101 Uiso 1 1 calc R . .
H14B H 0.1312 1.1148 0.7619 0.101 Uiso 1 1 calc R . .
H14C H 0.2148 1.0991 0.8039 0.101 Uiso 1 1 calc R . .
C15 C 0.0469(4) 0.7347(4) 0.5390(3) 0.0372(12) Uani 1 1 d . . .
H15A H 0.0095 0.7249 0.5773 0.045 Uiso 1 1 calc R . .
C16 C -0.0275(3) 0.5676(4) 0.4475(3) 0.0306(10) Uani 1 1 d . . .
C17 C -0.0276(4) 0.4916(4) 0.3729(3) 0.0363(12) Uani 1 1 d . . .
H17A H 0.0174 0.5009 0.3396 0.044 Uiso 1 1 calc R . .
C18 C -0.0932(4) 0.4022(4) 0.3469(3) 0.0410(13) Uani 1 1 d . . .
C19 C -0.1595(4) 0.3858(4) 0.3939(4) 0.0413(13) Uani 1 1 d . . .
H19A H -0.2050 0.3240 0.3745 0.050 Uiso 1 1 calc R . .
C20 C -0.1580(4) 0.4609(5) 0.4690(4) 0.0422(13) Uani 1 1 d . . .
H20A H -0.2019 0.4504 0.5028 0.051 Uiso 1 1 calc R . .
C21 C -0.0937(4) 0.5516(4) 0.4964(4) 0.0385(12) Uani 1 1 d . . .
H21A H -0.0944 0.6030 0.5481 0.046 Uiso 1 1 calc R . .
C22 C 0.5005(3) 0.8135(4) 0.3286(4) 0.0357(11) Uani 1 1 d . . .
H22A H 0.4890 0.7598 0.3392 0.043 Uiso 1 1 calc R . .
H22B H 0.5651 0.8611 0.3623 0.043 Uiso 1 1 calc R . .
C23 C 0.4974(4) 0.7791(4) 0.2346(4) 0.0361(12) Uani 1 1 d . . .
C24 C 0.5604(4) 0.8333(4) 0.2065(4) 0.0465(14) Uani 1 1 d . . .
H24A H 0.6075 0.8931 0.2472 0.056 Uiso 1 1 calc R . .
C25 C 0.5549(5) 0.8007(5) 0.1197(5) 0.0559(17) Uani 1 1 d . . .
H25A H 0.5985 0.8379 0.1012 0.067 Uiso 1 1 calc R . .
C26 C 0.4857(4) 0.7137(4) 0.0595(4) 0.0476(14) Uani 1 1 d . . .
H26A H 0.4819 0.6923 0.0000 0.057 Uiso 1 1 calc R . .
C27 C 0.4218(4) 0.6576(4) 0.0857(4) 0.0370(12) Uani 1 1 d . . .
C28 C 0.4290(4) 0.6920(4) 0.1739(3) 0.0335(11) Uani 1 1 d . . .
H28A H 0.3860 0.6547 0.1927 0.040 Uiso 1 1 calc R . .
C29 C 0.3493(4) 0.5623(4) 0.0226(3) 0.0339(11) Uani 1 1 d . . .
C30 C 0.2553(4) 0.5330(4) 0.0360(3) 0.0312(10) Uani 1 1 d . . .
C31 C 0.1916(4) 0.4385(4) -0.0186(3) 0.0331(11) Uani 1 1 d . . .
C32 C 0.2185(4) 0.3788(4) -0.0906(3) 0.0374(12) Uani 1 1 d . . .
H32A H 0.1738 0.3166 -0.1289 0.045 Uiso 1 1 calc R . .
C33 C 0.3071(4) 0.4078(4) -0.1070(3) 0.0387(12) Uani 1 1 d . . .
C34 C 0.3725(4) 0.4999(4) -0.0480(3) 0.0369(12) Uani 1 1 d . . .
H34A H 0.4351 0.5200 -0.0570 0.044 Uiso 1 1 calc R . .
C35 C 0.3343(5) 0.3461(5) -0.1864(4) 0.0522(16) Uani 1 1 d . . .
H35A H 0.2855 0.2818 -0.2151 0.078 Uiso 1 1 calc R . .
H35B H 0.3961 0.3446 -0.1700 0.078 Uiso 1 1 calc R . .
H35C H 0.3391 0.3717 -0.2255 0.078 Uiso 1 1 calc R . .
C36 C 0.1019(4) 0.3962(4) -0.0010(3) 0.0374(12) Uani 1 1 d . . .
H36A H 0.0597 0.3355 -0.0452 0.045 Uiso 1 1 calc R . .
C37 C -0.0128(4) 0.3794(4) 0.0797(3) 0.0452(14) Uani 1 1 d . . .
C38 C -0.0087(5) 0.3743(4) 0.1560(3) 0.0466(15) Uani 1 1 d . . .
H38A H 0.0494 0.4056 0.1980 0.056 Uiso 1 1 calc R . .
C39 C -0.0924(5) 0.3219(5) 0.1677(4) 0.0576(19) Uani 1 1 d . . .
C40 C -0.1774(6) 0.2749(6) 0.1078(4) 0.090(3) Uani 1 1 d . . .
H40A H -0.2335 0.2391 0.1172 0.108 Uiso 1 1 calc R . .
C41 C -0.1796(6) 0.2808(7) 0.0337(5) 0.099(4) Uani 1 1 d . . .
H41A H -0.2377 0.2481 -0.0085 0.119 Uiso 1 1 calc R . .
C42 C -0.0977(5) 0.3340(6) 0.0197(4) 0.071(2) Uani 1 1 d . . .
H42A H -0.1006 0.3388 -0.0309 0.086 Uiso 1 1 calc R . .
C100 C 0.2642(4) 0.5832(4) 0.3244(4) 0.0373(12) Uani 1 1 d . . .
C101 C 0.3573(5) 0.5751(5) 0.3471(5) 0.0551(18) Uani 1 1 d . . .
C102 C 0.3843(6) 0.5085(7) 0.2826(8) 0.079(3) Uani 1 1 d . . .
C103 C 0.4783(9) 0.5113(10) 0.2958(12) 0.127(6) Uani 1 1 d . . .
H10A H 0.4973 0.4676 0.2510 0.152 Uiso 1 1 calc R . .
C104 C 0.5413(8) 0.5760(11) 0.3716(14) 0.165(8) Uani 1 1 d . . .
H10B H 0.6050 0.5790 0.3796 0.197 Uiso 1 1 calc R . .
C105 C 0.5128(6) 0.6366(8) 0.4366(11) 0.133(6) Uani 1 1 d . . .
H10C H 0.5569 0.6799 0.4903 0.159 Uiso 1 1 calc R . .
C106 C 0.4204(4) 0.6375(6) 0.4269(7) 0.072(3) Uani 1 1 d . . .
C107 C 0.4000(4) 0.7064(5) 0.5048(5) 0.0577(19) Uani 1 1 d . . .
C108 C 0.4199(5) 0.7092(6) 0.5838(7) 0.082(3) Uani 1 1 d . . .
H10D H 0.4416 0.6636 0.5851 0.099 Uiso 1 1 calc R . .
C109 C 0.4092(6) 0.7748(6) 0.6576(6) 0.082(3) Uani 1 1 d . . .
H10E H 0.4262 0.7759 0.7098 0.098 Uiso 1 1 calc R . .
C110 C 0.3737(5) 0.8406(5) 0.6588(5) 0.065(2) Uani 1 1 d . . .
C111 C 0.3545(4) 0.8382(5) 0.5807(4) 0.0484(16) Uani 1 1 d . . .
H11B H 0.3314 0.8830 0.5795 0.058 Uiso 1 1 calc R . .
C112 C 0.3676(4) 0.7738(4) 0.5057(5) 0.0471(15) Uani 1 1 d . . .
H11C H 0.3545 0.7754 0.4543 0.057 Uiso 1 1 calc R . .
C113 C 0.3582(6) 0.9124(6) 0.7404(5) 0.082(3) Uani 1 1 d . . .
H11D H 0.3521 0.8897 0.7818 0.122 Uiso 1 1 calc R . .
H11E H 0.2997 0.9211 0.7273 0.122 Uiso 1 1 calc R . .
H11F H 0.4127 0.9728 0.7649 0.122 Uiso 1 1 calc R . .
C114 C 0.3131(8) 0.4262(7) 0.2023(6) 0.083(3) Uani 1 1 d . . .
C115 C 0.3345(12) 0.3961(10) 0.1212(9) 0.131(6) Uani 1 1 d . . .
H11G H 0.3934 0.4319 0.1155 0.158 Uiso 1 1 calc R . .
C116 C 0.2734(18) 0.3174(14) 0.0509(9) 0.177(11) Uani 1 1 d . . .
H11H H 0.2905 0.2991 -0.0031 0.212 Uiso 1 1 calc R . .
C117 C 0.1884(16) 0.2638(9) 0.0553(6) 0.146(8) Uani 1 1 d . . .
C118 C 0.1618(9) 0.2899(6) 0.1361(5) 0.098(4) Uani 1 1 d . . .
H11I H 0.1002 0.2977 0.1308 0.118 Uiso 1 1 calc R . .
H11J H 0.1504 0.2367 0.1475 0.118 Uiso 1 1 calc R . .
C119 C 0.2257(6) 0.3710(5) 0.2070(4) 0.061(2) Uani 1 1 d . . .
H11K H 0.2093 0.3900 0.2613 0.073 Uiso 1 1 calc R . .
C120 C 0.1195(19) 0.1773(9) -0.0232(6) 0.249(14) Uani 1 1 d . . .
H12A H 0.1205 0.1888 -0.0719 0.374 Uiso 1 1 calc R . .
H12B H 0.0549 0.1632 -0.0125 0.374 Uiso 1 1 calc R . .
H12C H 0.1381 0.1237 -0.0363 0.374 Uiso 1 1 calc R . .
C200 C 0.0380(3) 0.6600(4) 0.2257(3) 0.0374(12) Uani 1 1 d . . .
C201 C 0.0057(4) 0.7380(5) 0.2807(4) 0.0497(16) Uani 1 1 d . . .
C202 C 0.0565(5) 0.8278(5) 0.2950(4) 0.0517(16) Uani 1 1 d . . .
C203 C 0.0331(6) 0.9027(7) 0.3543(5) 0.077(3) Uani 1 1 d . . .
H20B H 0.0673 0.9654 0.3661 0.092 Uiso 1 1 calc R . .
C204 C -0.0403(8) 0.8844(10) 0.3955(6) 0.095(3) Uani 1 1 d . . .
H20C H -0.0541 0.9353 0.4370 0.114 Uiso 1 1 calc R . .
C205 C -0.0915(7) 0.7960(10) 0.3772(6) 0.091(3) Uani 1 1 d . . .
H20D H -0.1429 0.7854 0.4043 0.109 Uiso 1 1 calc R . .
C206 C -0.0716(5) 0.7189(7) 0.3194(5) 0.065(2) Uani 1 1 d . . .
C207 C -0.1353(5) 0.6262(8) 0.2989(6) 0.072(3) Uani 1 1 d . . .
C208 C -0.1620(4) 0.5530(7) 0.2172(6) 0.069(2) Uani 1 1 d . . .
H20E H -0.1293 0.5622 0.1761 0.083 Uiso 1 1 calc R . .
C209 C -0.2349(5) 0.4645(8) 0.1895(8) 0.101(4) Uani 1 1 d . . .
H20F H -0.2079 0.4154 0.1628 0.121 Uiso 1 1 calc R . .
H20G H -0.2848 0.4533 0.1442 0.121 Uiso 1 1 calc R . .
C210 C -0.2801(6) 0.4517(10) 0.2543(11) 0.111(5) Uani 1 1 d . . .
C211 C -0.2500(8) 0.5247(14) 0.3365(11) 0.132(7) Uani 1 1 d . . .
H21B H -0.2781 0.5160 0.3798 0.159 Uiso 1 1 calc R . .
C212 C -0.1828(6) 0.6075(10) 0.3581(8) 0.106(4) Uani 1 1 d . . .
H21C H -0.1658 0.6565 0.4162 0.127 Uiso 1 1 calc R . .
C213 C -0.3595(8) 0.3548(14) 0.2247(15) 0.217(12) Uani 1 1 d . . .
H21D H -0.3441 0.3280 0.2590 0.326 Uiso 1 1 calc R . .
H21E H -0.3644 0.3124 0.1640 0.326 Uiso 1 1 calc R . .
H21F H -0.4205 0.3624 0.2323 0.326 Uiso 1 1 calc R . .
C214 C 0.1340(4) 0.8510(4) 0.2518(4) 0.0446(14) Uani 1 1 d . . .
C215 C 0.1340(5) 0.9077(5) 0.2164(5) 0.0606(18) Uani 1 1 d . . .
H21G H 0.0829 0.9290 0.2185 0.073 Uiso 1 1 calc R . .
C216 C 0.2053(6) 0.9339(5) 0.1788(5) 0.066(2) Uani 1 1 d . . .
H21H H 0.2039 0.9740 0.1562 0.079 Uiso 1 1 calc R . .
C217 C 0.2808(5) 0.9020(4) 0.1731(4) 0.0502(15) Uani 1 1 d . . .
C218 C 0.2792(4) 0.8426(4) 0.2048(4) 0.0395(12) Uani 1 1 d . . .
H21I H 0.3276 0.8175 0.1989 0.047 Uiso 1 1 calc R . .
C219 C 0.2087(4) 0.8189(4) 0.2451(3) 0.0375(12) Uani 1 1 d . . .
H21J H 0.2109 0.7800 0.2688 0.045 Uiso 1 1 calc R . .
C220 C 0.3617(6) 0.9326(5) 0.1331(6) 0.072(2) Uani 1 1 d . . .
H22C H 0.3906 0.8852 0.1113 0.108 Uiso 1 1 calc R . .
H22D H 0.4102 0.9936 0.1765 0.108 Uiso 1 1 calc R . .
H22E H 0.3366 0.9387 0.0856 0.108 Uiso 1 1 calc R . .
C1S C 0.3767(12) 1.1960(12) 0.2097(12) 0.117(4) Uani 0.618(9) 1 d PDU A 1
H1SA H 0.4327 1.2556 0.2376 0.175 Uiso 0.618(9) 1 calc PR A 1
H1SB H 0.3913 1.1485 0.2180 0.175 Uiso 0.618(9) 1 calc PR A 1
H1SC H 0.3227 1.2061 0.2351 0.175 Uiso 0.618(9) 1 calc PR A 1
C3S C 0.2606(11) 1.0713(10) 0.0593(11) 0.110(4) Uani 0.618(9) 1 d PDU A 1
H3SA H 0.2229 1.0567 0.0954 0.132 Uiso 0.618(9) 1 calc PR A 1
C2S C 0.3509(11) 1.1613(11) 0.1130(12) 0.112(4) Uani 0.618(9) 1 d PDU A 1
H2SA H 0.3889 1.1939 0.0877 0.135 Uiso 0.618(9) 1 calc PR A 1
C4S C 0.2149(12) 1.0004(12) -0.0328(12) 0.120(4) Uani 0.618(9) 1 d PDU A 1
H4SA H 0.2542 0.9621 -0.0552 0.144 Uiso 0.618(9) 1 calc PR A 1
H4SB H 0.2175 1.0350 -0.0647 0.144 Uiso 0.618(9) 1 calc PR A 1
C5S C 0.1122(13) 0.9330(13) -0.0541(15) 0.127(5) Uani 0.618(9) 1 d PDU A 1
H5SA H 0.0911 0.8897 -0.1162 0.190 Uiso 0.618(9) 1 calc PR A 1
H5SB H 0.0711 0.9691 -0.0354 0.190 Uiso 0.618(9) 1 calc PR A 1
H5SC H 0.1080 0.8966 -0.0244 0.190 Uiso 0.618(9) 1 calc PR A 1
C1T C 0.542(3) 0.893(4) -0.070(5) 0.117(4) Uani 0.191(4) 1 d PDU A -2
H1TA H 0.5264 0.8252 -0.0936 0.175 Uiso 0.191(4) 1 calc PR A -2
H1TB H 0.5874 0.9279 -0.0140 0.175 Uiso 0.191(4) 1 calc PR A -2
H1TC H 0.5713 0.9130 -0.1090 0.175 Uiso 0.191(4) 1 calc PR A -2
C2T C 0.452(3) 0.914(3) -0.058(4) 0.112(4) Uani 0.191(4) 1 d PDU A -2
H2TA H 0.3926 0.8624 -0.0743 0.135 Uiso 0.191(4) 1 calc PR A -2
C3T C 0.452(3) 1.013(3) -0.022(4) 0.110(4) Uani 0.191(4) 1 d PDU A -2
H3TA H 0.5107 1.0663 0.0000 0.132 Uiso 0.191(4) 1 calc PR A -2
C4T C 0.358(3) 1.027(3) -0.021(4) 0.120(4) Uani 0.191(4) 1 d PDU A -2
H4TA H 0.3045 0.9790 -0.0665 0.144 Uiso 0.191(4) 1 calc PR A -2
C5T C 0.344(5) 1.111(4) 0.046(4) 0.127(5) Uani 0.191(4) 1 d PDU A -2
H5TA H 0.2766 1.1035 0.0344 0.190 Uiso 0.191(4) 1 calc PR A -2
H5TB H 0.3847 1.1684 0.0464 0.190 Uiso 0.191(4) 1 calc PR A -2
H5TC H 0.3601 1.1176 0.1028 0.190 Uiso 0.191(4) 1 calc PR A -2
C1W C 0.0983(9) 0.1239(10) 0.2334(9) 0.073(3) Uani 0.585(9) 1 d PDU B 1
H1WA H 0.0703 0.0547 0.2019 0.110 Uiso 0.585(9) 1 calc PR B 1
H1WB H 0.1410 0.1466 0.2020 0.110 Uiso 0.585(9) 1 calc PR B 1
H1WC H 0.0473 0.1484 0.2392 0.110 Uiso 0.585(9) 1 calc PR B 1
C2W C 0.1556(11) 0.1588(10) 0.3232(10) 0.094(4) Uani 0.585(9) 1 d PDU B 1
H2WA H 0.1564 0.1119 0.3372 0.113 Uiso 0.585(9) 1 calc PR B 1
C3W C 0.2100(11) 0.2597(9) 0.3905(13) 0.099(4) Uani 0.585(9) 1 d PDU B 1
H3WA H 0.1687 0.2956 0.3960 0.119 Uiso 0.585(9) 1 calc PR B 1
H3WB H 0.2242 0.2625 0.4462 0.119 Uiso 0.585(9) 1 calc PR B 1
C4W C 0.3017(13) 0.3070(11) 0.3732(14) 0.108(5) Uani 0.585(9) 1 d PDU B 1
H4WA H 0.3275 0.2728 0.3278 0.129 Uiso 0.585(9) 1 calc PR B 1
C5W C 0.3505(18) 0.4113(11) 0.4315(14) 0.107(6) Uani 0.585(9) 1 d PDU B 1
H5WA H 0.4095 0.4350 0.4147 0.160 Uiso 0.585(9) 1 calc PR B 1
H5WB H 0.3659 0.4247 0.4908 0.160 Uiso 0.585(9) 1 calc PR B 1
H5WC H 0.3081 0.4426 0.4273 0.160 Uiso 0.585(9) 1 calc PR B 1
C1V C 0.2144(11) 0.2685(13) 0.3461(13) 0.054(4) Uani 0.415(9) 1 d P B 2
H1VA H 0.2482 0.2313 0.3079 0.064 Uiso 0.415(9) 1 calc PR B 2
H1VB H 0.1655 0.2709 0.3096 0.064 Uiso 0.415(9) 1 calc PR B 2
Cl1V Cl 0.2998(6) 0.3883(10) 0.4191(6) 0.132(5) Uani 0.415(9) 1 d P B 2
Cl2V Cl 0.1538(8) 0.2075(10) 0.4045(8) 0.173(6) Uani 0.415(9) 1 d P B 2

loop_
_atom_site_aniso_label
_atom_site_aniso_U_11
_atom_site_aniso_U_22
_atom_site_aniso_U_33
_atom_site_aniso_U_23
_atom_site_aniso_U_13
_atom_site_aniso_U_12
Fe1 0.0228(3) 0.0327(4) 0.0231(3) 0.0128(3) 0.0062(2) 0.0127(3)
Fe2 0.0379(4) 0.0311(4) 0.0269(4) 0.0106(3) 0.0161(3) 0.0067(3)
S1 0.0897(14) 0.0386(8) 0.0337(8) 0.0182(7) 0.0205(8) 0.0010(9)
N1 0.0246(19) 0.041(2) 0.029(2) 0.0194(19) 0.0072(16) 0.0146(18)
N2 0.046(3) 0.034(2) 0.025(2) 0.0156(19) 0.0099(19) 0.005(2)
O1 0.0299(17) 0.0355(19) 0.0236(16) 0.0111(15) 0.0071(13) 0.0129(15)
O2 0.0398(19) 0.0295(18) 0.0347(19) 0.0142(16) 0.0209(16) 0.0133(15)
O3 0.188(7) 0.044(3) 0.039(2) 0.031(2) 0.064(3) 0.066(4)
O4 0.159(6) 0.046(3) 0.038(3) 0.014(2) 0.028(3) -0.033(3)
O5 0.0247(16) 0.0251(17) 0.0395(19) 0.0125(15) 0.0076(14) 0.0104(13)
O6 0.0247(16) 0.0363(19) 0.0362(18) 0.0204(16) 0.0112(14) 0.0143(14)
O7 0.051(2) 0.055(2) 0.052(2) 0.037(2) 0.034(2) 0.035(2)
O8 0.0266(17) 0.050(2) 0.0271(17) 0.0205(16) 0.0066(14) 0.0156(16)
O9 0.0294(18) 0.059(2) 0.0303(19) 0.0254(18) 0.0055(15) 0.0109(17)
C1 0.024(2) 0.027(2) 0.036(3) 0.012(2) 0.0031(19) 0.0051(19)
C2 0.024(2) 0.028(2) 0.025(2) 0.0083(19) -0.0024(18) 0.0077(19)
C3 0.030(2) 0.035(3) 0.046(3) 0.022(2) 0.000(2) 0.007(2)
C4 0.039(3) 0.034(3) 0.061(4) 0.025(3) 0.005(3) 0.016(2)
C5 0.040(3) 0.037(3) 0.051(3) 0.016(3) 0.008(2) 0.024(2)
C6 0.032(2) 0.031(3) 0.029(2) 0.009(2) 0.000(2) 0.010(2)
C7 0.032(2) 0.027(2) 0.025(2) 0.0082(19) 0.0003(19) 0.013(2)
C8 0.036(3) 0.038(3) 0.033(3) 0.012(2) 0.010(2) 0.020(2)
C9 0.032(2) 0.038(3) 0.028(2) 0.012(2) 0.008(2) 0.019(2)
C10 0.042(3) 0.045(3) 0.034(3) 0.016(2) 0.016(2) 0.023(3)
C11 0.060(4) 0.052(4) 0.040(3) 0.021(3) 0.027(3) 0.026(3)
C12 0.061(4) 0.049(4) 0.041(3) 0.009(3) 0.024(3) 0.026(3)
C13 0.047(3) 0.038(3) 0.041(3) 0.010(3) 0.014(3) 0.022(3)
C14 0.076(5) 0.056(4) 0.046(4) 0.005(3) 0.031(4) 0.023(4)
C15 0.037(3) 0.051(3) 0.029(3) 0.019(2) 0.018(2) 0.023(2)
C16 0.022(2) 0.045(3) 0.031(2) 0.023(2) 0.0055(18) 0.014(2)
C17 0.032(3) 0.043(3) 0.028(2) 0.018(2) 0.008(2) 0.006(2)
C18 0.043(3) 0.041(3) 0.027(3) 0.018(2) 0.002(2) 0.002(2)
C19 0.030(3) 0.053(3) 0.044(3) 0.035(3) -0.001(2) 0.003(2)
C20 0.027(2) 0.067(4) 0.053(3) 0.043(3) 0.015(2) 0.021(3)
C21 0.027(2) 0.059(4) 0.046(3) 0.034(3) 0.016(2) 0.022(2)
C22 0.023(2) 0.034(3) 0.046(3) 0.014(2) 0.006(2) 0.015(2)
C23 0.027(2) 0.034(3) 0.052(3) 0.020(2) 0.017(2) 0.018(2)
C24 0.035(3) 0.034(3) 0.067(4) 0.022(3) 0.024(3) 0.013(2)
C25 0.049(4) 0.049(4) 0.077(5) 0.037(4) 0.036(3) 0.015(3)
C26 0.051(3) 0.047(3) 0.057(4) 0.032(3) 0.034(3) 0.023(3)
C27 0.039(3) 0.035(3) 0.045(3) 0.022(2) 0.023(2) 0.021(2)
C28 0.030(2) 0.034(3) 0.044(3) 0.022(2) 0.019(2) 0.016(2)
C29 0.041(3) 0.036(3) 0.035(3) 0.023(2) 0.019(2) 0.019(2)
C30 0.043(3) 0.032(3) 0.030(2) 0.018(2) 0.018(2) 0.022(2)
C31 0.048(3) 0.032(3) 0.028(2) 0.019(2) 0.013(2) 0.019(2)
C32 0.054(3) 0.036(3) 0.029(3) 0.017(2) 0.011(2) 0.024(3)
C33 0.054(3) 0.047(3) 0.028(3) 0.017(2) 0.013(2) 0.036(3)
C34 0.046(3) 0.047(3) 0.037(3) 0.025(3) 0.022(2) 0.034(3)
C35 0.058(4) 0.067(4) 0.036(3) 0.015(3) 0.015(3) 0.044(3)
C36 0.055(3) 0.028(3) 0.025(2) 0.013(2) 0.009(2) 0.011(2)
C37 0.051(3) 0.038(3) 0.027(3) 0.014(2) 0.008(2) -0.003(3)
C38 0.061(4) 0.032(3) 0.025(3) 0.010(2) 0.011(2) -0.002(3)
C39 0.073(4) 0.045(3) 0.028(3) 0.016(3) 0.014(3) -0.006(3)
C40 0.075(5) 0.089(6) 0.036(3) 0.025(4) 0.002(3) -0.040(5)
C41 0.070(5) 0.114(7) 0.037(4) 0.033(4) -0.009(3) -0.046(5)
C42 0.065(4) 0.078(5) 0.029(3) 0.025(3) 0.000(3) -0.019(4)
C100 0.034(3) 0.036(3) 0.059(4) 0.032(3) 0.024(2) 0.020(2)
C101 0.044(3) 0.065(4) 0.101(6) 0.064(4) 0.041(4) 0.037(3)
C102 0.074(5) 0.094(6) 0.140(9) 0.089(7) 0.073(6) 0.064(5)
C103 0.094(8) 0.137(11) 0.251(18) 0.135(12) 0.116(11) 0.096(8)
C104 0.041(5) 0.133(12) 0.34(3) 0.120(15) 0.056(10) 0.052(7)
C105 0.031(4) 0.094(7) 0.276(18) 0.095(10) 0.013(7) 0.025(5)
C106 0.023(3) 0.066(5) 0.145(8) 0.071(5) 0.008(4) 0.014(3)
C107 0.023(3) 0.047(4) 0.101(6) 0.046(4) -0.014(3) 0.001(2)
C108 0.049(4) 0.058(5) 0.138(9) 0.071(6) -0.037(5) -0.010(4)
C109 0.068(5) 0.058(5) 0.097(7) 0.055(5) -0.043(5) -0.021(4)
C110 0.043(3) 0.056(4) 0.075(5) 0.047(4) -0.021(3) -0.023(3)
C111 0.028(3) 0.051(4) 0.061(4) 0.037(3) -0.011(3) -0.004(2)
C112 0.024(2) 0.051(3) 0.071(4) 0.043(3) -0.007(3) 0.003(2)
C113 0.081(5) 0.067(5) 0.058(5) 0.039(4) -0.018(4) -0.028(4)
C114 0.147(9) 0.110(7) 0.098(6) 0.087(6) 0.099(7) 0.115(7)
C115 0.270(16) 0.181(12) 0.134(10) 0.140(10) 0.167(12) 0.204(13)
C116 0.42(3) 0.226(18) 0.095(9) 0.128(12) 0.168(15) 0.29(2)
C117 0.36(2) 0.105(9) 0.031(4) 0.025(5) 0.040(8) 0.168(13)
C118 0.206(12) 0.080(6) 0.038(4) 0.021(4) 0.012(5) 0.103(7)
C119 0.116(6) 0.068(4) 0.036(3) 0.032(3) 0.036(4) 0.070(5)
C120 0.61(4) 0.112(10) 0.029(5) -0.002(5) -0.005(11) 0.207(18)
C200 0.021(2) 0.062(4) 0.034(3) 0.029(3) 0.0060(19) 0.014(2)
C201 0.042(3) 0.088(5) 0.036(3) 0.033(3) 0.011(2) 0.042(3)
C202 0.046(3) 0.074(5) 0.043(3) 0.023(3) 0.006(3) 0.043(3)
C203 0.071(5) 0.098(6) 0.065(5) 0.022(4) 0.011(4) 0.065(5)
C204 0.093(7) 0.157(11) 0.077(6) 0.054(7) 0.046(5) 0.103(8)
C205 0.079(6) 0.176(11) 0.072(6) 0.068(7) 0.046(5) 0.101(8)
C206 0.047(4) 0.133(7) 0.062(4) 0.067(5) 0.026(3) 0.060(5)
C207 0.052(4) 0.153(9) 0.078(5) 0.089(6) 0.034(4) 0.069(5)
C208 0.030(3) 0.118(7) 0.118(7) 0.101(7) 0.028(4) 0.033(4)
C209 0.036(4) 0.158(9) 0.196(11) 0.154(10) 0.031(5) 0.040(5)
C210 0.033(4) 0.177(12) 0.227(14) 0.182(13) 0.040(6) 0.039(6)
C211 0.062(6) 0.29(2) 0.212(15) 0.224(17) 0.078(8) 0.106(10)
C212 0.060(5) 0.235(14) 0.147(9) 0.162(10) 0.066(6) 0.095(7)
C213 0.059(6) 0.32(2) 0.47(3) 0.37(3) 0.077(12) 0.057(10)
C214 0.041(3) 0.043(3) 0.040(3) 0.010(3) -0.007(2) 0.024(3)
C215 0.052(4) 0.062(4) 0.076(5) 0.036(4) 0.002(3) 0.032(3)
C216 0.074(5) 0.051(4) 0.076(5) 0.034(4) -0.001(4) 0.027(4)
C217 0.048(3) 0.032(3) 0.055(4) 0.016(3) -0.003(3) 0.007(3)
C218 0.032(3) 0.029(3) 0.039(3) 0.004(2) -0.006(2) 0.011(2)
C219 0.035(3) 0.035(3) 0.032(3) 0.008(2) -0.004(2) 0.016(2)
C220 0.061(4) 0.049(4) 0.088(6) 0.037(4) 0.002(4) -0.002(3)
C1S 0.099(7) 0.093(8) 0.181(10) 0.077(9) 0.087(8) 0.043(6)
C3S 0.120(7) 0.109(7) 0.179(9) 0.118(7) 0.065(7) 0.061(5)
C2S 0.105(6) 0.112(7) 0.207(10) 0.132(7) 0.068(8) 0.060(5)
C4S 0.138(7) 0.126(8) 0.177(10) 0.116(7) 0.064(8) 0.083(6)
C5S 0.139(8) 0.114(9) 0.184(11) 0.100(8) 0.047(8) 0.075(6)
C1T 0.099(7) 0.093(8) 0.181(10) 0.077(9) 0.087(8) 0.043(6)
C2T 0.105(6) 0.112(7) 0.207(10) 0.132(7) 0.068(8) 0.060(5)
C3T 0.120(7) 0.109(7) 0.179(9) 0.118(7) 0.065(7) 0.061(5)
C4T 0.138(7) 0.126(8) 0.177(10) 0.116(7) 0.064(8) 0.083(6)
C5T 0.139(8) 0.114(9) 0.184(11) 0.100(8) 0.047(8) 0.075(6)
C1W 0.079(7) 0.120(8) 0.118(8) 0.102(7) 0.070(6) 0.082(7)
C2W 0.093(8) 0.103(6) 0.129(9) 0.076(7) 0.031(7) 0.060(6)
C3W 0.106(8) 0.089(6) 0.157(10) 0.086(7) 0.033(7) 0.065(6)
C4W 0.108(9) 0.095(7) 0.153(11) 0.076(8) 0.031(8) 0.056(6)
C5W 0.141(14) 0.093(7) 0.130(13) 0.091(8) 0.009(12) 0.045(8)
C1V 0.036(8) 0.065(11) 0.084(12) 0.052(10) 0.015(8) 0.024(7)
Cl1V 0.108(6) 0.275(14) 0.101(6) 0.129(8) 0.055(5) 0.119(8)
Cl2V 0.202(10) 0.319(15) 0.255(12) 0.250(12) 0.167(9) 0.228(11)

loop_
_atom_type_symbol
_atom_type_description
_atom_type_scat_dispersion_real
_atom_type_scat_dispersion_imag
_atom_type_scat_source
C C 0.0033 0.0016 'International Tables Vol C Tables 4.2.6.8 and 6.1.1.4'
H H 0.0000 0.0000 'International Tables Vol C Tables 4.2.6.8 and 6.1.1.4'
N N 0.0061 0.0033 'International Tables Vol C Tables 4.2.6.8 and 6.1.1.4'
O O 0.0106 0.0060 'International Tables Vol C Tables 4.2.6.8 and 6.1.1.4'
S S 0.1246 0.1234 'International Tables Vol C Tables 4.2.6.8 and 6.1.1.4'
Fe Fe 0.3463 0.8444 'International Tables Vol C Tables 4.2.6.8 and 6.1.1.4'
Cl Cl 0.1484 0.1585 'International Tables Vol C Tables 4.2.6.8 and 6.1.1.4'

loop_
_geom_angle_atom_site_label_1
_geom_angle_atom_site_label_2
_geom_angle_atom_site_label_3
_geom_angle
O1 Fe1 O6 127.74(15)
O1 Fe1 O8 102.23(15)
O6 Fe1 O8 102.13(14)
O1 Fe1 N1 93.14(16)
O6 Fe1 N1 111.24(15)
O8 Fe1 N1 122.12(15)
O2 Fe2 N2 91.81(16)
O2 Fe2 O7 96.85(16)
N2 Fe2 O7 114.29(18)
O2 Fe2 O8 145.16(15)
N2 Fe2 O8 116.67(17)
O7 Fe2 O8 89.49(14)
O2 Fe2 O9 100.57(15)
N2 Fe2 O9 97.30(17)
O7 Fe2 O9 143.26(14)
O8 Fe2 O9 58.48(13)
O3 S1 O4 116.5(4)
O3 S1 C18 106.6(3)
O4 S1 C18 108.7(3)
O3 S1 C39 107.1(3)
O4 S1 C39 108.9(3)
C18 S1 C39 108.8(3)
C15 N1 C16 120.7(4)
C15 N1 Fe1 120.3(4)
C16 N1 Fe1 119.0(3)
C36 N2 C37 119.1(5)
C36 N2 Fe2 122.8(4)
C37 N2 Fe2 118.1(3)
C9 O1 Fe1 129.7(3)
C30 O2 Fe2 125.3(3)
C1 O5 C22 112.8(4)
C100 O6 Fe1 121.6(3)
C100 O7 Fe2 144.5(3)
C200 O8 Fe1 133.5(4)
C200 O8 Fe2 95.4(3)
Fe1 O8 Fe2 122.22(16)
C200 O9 Fe2 86.2(3)
O5 C1 C2 109.6(4)
C7 C2 C3 119.5(5)
C7 C2 C1 120.9(4)
C3 C2 C1 119.6(5)
C2 C3 C4 119.1(5)
C5 C4 C3 120.9(5)
C4 C5 C6 120.5(5)
C5 C6 C7 118.2(5)
C5 C6 C8 120.1(5)
C7 C6 C8 121.7(5)
C2 C7 C6 121.9(5)
C13 C8 C9 118.6(5)
C13 C8 C6 120.1(5)
C9 C8 C6 121.3(5)
O1 C9 C10 121.8(5)
O1 C9 C8 119.2(5)
C10 C9 C8 119.0(5)
C9 C10 C15 125.0(5)
C9 C10 C11 118.5(5)
C15 C10 C11 116.5(5)
C12 C11 C10 123.0(6)
C11 C12 C13 117.3(5)
C11 C12 C14 122.6(6)
C13 C12 C14 120.1(6)
C8 C13 C12 123.5(6)
N1 C15 C10 127.6(5)
C17 C16 C21 118.9(5)
C17 C16 N1 116.3(4)
C21 C16 N1 124.7(5)
C18 C17 C16 119.8(5)
C17 C18 C19 121.8(5)
C17 C18 S1 119.5(4)
C19 C18 S1 118.5(4)
C20 C19 C18 118.5(5)
C19 C20 C21 121.1(5)
C20 C21 C16 119.9(5)
O5 C22 C23 112.8(4)
C28 C23 C24 118.7(5)
C28 C23 C22 119.5(5)
C24 C23 C22 121.7(5)
C25 C24 C23 120.5(6)
C24 C25 C26 120.3(6)
C25 C26 C27 120.6(6)
C26 C27 C28 118.0(5)
C26 C27 C29 121.7(5)
C28 C27 C29 120.3(5)
C23 C28 C27 121.9(5)
C34 C29 C30 118.9(5)
C34 C29 C27 121.3(5)
C30 C29 C27 119.8(4)
O2 C30 C31 122.3(5)
O2 C30 C29 119.0(5)
C31 C30 C29 118.7(4)
C30 C31 C32 119.5(5)
C30 C31 C36 123.2(5)
C32 C31 C36 117.1(5)
C33 C32 C31 122.1(5)
C32 C33 C34 117.5(5)
C32 C33 C35 122.3(6)
C34 C33 C35 120.2(5)
C29 C34 C33 122.9(5)
N2 C36 C31 125.9(5)
C42 C37 C38 120.4(5)
C42 C37 N2 123.0(5)
C38 C37 N2 116.7(5)
C39 C38 C37 117.9(6)
C40 C39 C38 122.4(6)
C40 C39 S1 119.0(5)
C38 C39 S1 118.2(5)
C39 C40 C41 118.6(6)
C40 C41 C42 121.1(7)
C37 C42 C41 119.6(6)
O7 C100 O6 124.5(5)
O7 C100 C101 116.0(5)
O6 C100 C101 119.5(5)
C106 C101 C102 119.3(7)
C106 C101 C100 122.3(6)
C102 C101 C100 118.2(8)
C101 C102 C103 119.9(12)
C101 C102 C114 121.9(7)
C103 C102 C114 117.9(10)
C104 C103 C102 120.5(12)
C103 C104 C105 119.6(9)
C104 C105 C106 122.4(13)
C101 C106 C105 118.1(10)
C101 C106 C107 126.3(5)
C105 C106 C107 115.6(9)
C112 C107 C108 117.0(8)
C112 C107 C106 123.2(7)
C108 C107 C106 119.7(7)
C109 C108 C107 122.1(7)
C108 C109 C110 121.4(7)
C109 C110 C111 116.5(9)
C109 C110 C113 122.0(7)
C111 C110 C113 121.5(7)
C112 C111 C110 122.7(7)
C111 C112 C107 120.3(6)
C119 C114 C115 116.8(12)
C119 C114 C102 120.7(6)
C115 C114 C102 122.2(11)
C116 C115 C114 121.6(14)
C115 C116 C117 121.7(10)
C116 C117 C118 119.9(13)
C116 C117 C120 121.8(15)
C118 C117 C120 118.3(18)
C119 C118 C117 117.1(12)
C118 C119 C114 122.9(8)
O9 C200 O8 117.8(5)
O9 C200 C201 123.9(5)
O8 C200 C201 118.1(4)
C202 C201 C206 122.0(7)
C202 C201 C200 118.0(5)
C206 C201 C200 119.9(7)
C201 C202 C203 117.9(7)
C201 C202 C214 124.4(6)
C203 C202 C214 117.7(7)
C204 C203 C202 119.9(10)
C205 C204 C203 120.8(9)
C204 C205 C206 122.0(9)
C205 C206 C201 117.2(9)
C205 C206 C207 117.8(8)
C201 C206 C207 124.9(7)
C208 C207 C212 115.7(10)
C208 C207 C206 120.8(6)
C212 C207 C206 123.0(10)
C207 C208 C209 124.1(8)
C208 C209 C210 116.4(12)
C211 C210 C209 118.6(10)
C211 C210 C213 124.6(13)
C209 C210 C213 116.8(15)
C212 C211 C210 122.1(10)
C211 C212 C207 123.0(13)
C215 C214 C219 117.2(6)
C215 C214 C202 119.4(5)
C219 C214 C202 123.4(6)
C216 C215 C214 121.7(6)
C215 C216 C217 120.6(7)
C218 C217 C216 118.0(7)
C218 C217 C220 121.1(6)
C216 C217 C220 120.9(7)
C217 C218 C219 121.1(5)
C218 C219 C214 121.3(6)
C4S C3S C2S 138.7(16)
C3S C2S C1S 116.9(13)
C3S C4S C5S 117.6(16)
C1T C2T C3T 123(3)
C4T C3T C2T 120(3)
C5T C4T C3T 124(3)
C3W C2W C1W 126.0(13)
C4W C3W C2W 114.7(15)
C5W C4W C3W 116.2(17)
Cl1V C1V Cl2V 112.4(12)

loop_
_geom_bond_atom_site_label_1
_geom_bond_atom_site_label_2
_geom_bond_distance
Fe1 O1 1.888(4)
Fe1 O6 1.998(3)
Fe1 O8 2.028(3)
Fe1 N1 2.037(4)
Fe2 O2 1.894(3)
Fe2 N2 2.045(4)
Fe2 O7 2.048(4)
Fe2 O8 2.092(3)
Fe2 O9 2.342(4)
S1 O3 1.403(7)
S1 O4 1.429(5)
S1 C18 1.751(6)
S1 C39 1.777(6)
N1 C15 1.319(7)
N1 C16 1.427(7)
N2 C36 1.293(7)
N2 C37 1.424(7)
O1 C9 1.308(6)
O2 C30 1.317(6)
O5 C1 1.424(6)
O5 C22 1.443(6)
O6 C100 1.269(6)
O7 C100 1.245(7)
O8 C200 1.312(6)
O9 C200 1.231(6)
C1 C2 1.506(7)
C2 C7 1.378(7)
C2 C3 1.393(7)
C3 C4 1.401(8)
C4 C5 1.379(9)
C5 C6 1.392(8)
C6 C7 1.401(7)
C6 C8 1.483(8)
C8 C13 1.385(7)
C8 C9 1.436(8)
C9 C10 1.420(8)
C10 C15 1.421(8)
C10 C11 1.422(8)
C11 C12 1.371(9)
C12 C13 1.401(9)
C12 C14 1.505(8)
C16 C17 1.381(7)
C16 C21 1.406(7)
C17 C18 1.379(8)
C18 C19 1.383(8)
C19 C20 1.371(9)
C20 C21 1.384(8)
C22 C23 1.506(8)
C23 C28 1.389(8)
C23 C24 1.392(8)
C24 C25 1.383(10)
C25 C26 1.390(9)
C26 C27 1.397(8)
C27 C28 1.399(8)
C27 C29 1.492(8)
C29 C34 1.386(7)
C29 C30 1.423(7)
C30 C31 1.414(7)
C31 C32 1.414(7)
C31 C36 1.448(8)
C32 C33 1.370(8)
C33 C34 1.412(8)
C33 C35 1.511(7)
C37 C42 1.377(9)
C37 C38 1.411(8)
C38 C39 1.391(8)
C39 C40 1.375(10)
C40 C41 1.379(10)
C41 C42 1.398(9)
C100 C101 1.516(8)
C101 C106 1.393(12)
C101 C102 1.398(11)
C102 C103 1.414(13)
C102 C114 1.509(15)
C103 C104 1.35(2)
C104 C105 1.36(2)
C105 C106 1.409(10)
C106 C107 1.490(12)
C107 C112 1.388(8)
C107 C108 1.413(12)
C108 C109 1.353(14)
C109 C110 1.393(12)
C110 C111 1.398(9)
C110 C113 1.515(13)
C111 C112 1.373(10)
C114 C119 1.395(13)
C114 C115 1.398(11)
C115 C116 1.35(2)
C116 C117 1.35(3)
C117 C118 1.431(15)
C117 C120 1.50(2)
C118 C119 1.384(12)
C200 C201 1.506(9)
C201 C202 1.382(10)
C201 C206 1.414(9)
C202 C203 1.412(10)
C202 C214 1.483(10)
C203 C204 1.395(14)
C204 C205 1.338(15)
C205 C206 1.398(13)
C206 C207 1.437(13)
C207 C208 1.357(13)
C207 C212 1.409(10)
C208 C209 1.406(12)
C209 C210 1.442(15)
C210 C211 1.36(2)
C210 C213 1.538(18)
C211 C212 1.324(19)
C214 C215 1.386(9)
C214 C219 1.396(7)
C215 C216 1.364(11)
C216 C217 1.407(10)
C217 C218 1.372(9)
C217 C220 1.519(10)
C218 C219 1.375(8)
C1S C2S 1.540(14)
C3S C4S 1.492(14)
C3S C2S 1.539(13)
C4S C5S 1.519(14)
C1T C2T 1.522(16)
C2T C3T 1.531(17)
C3T C4T 1.518(17)
C4T C5T 1.499(17)
C1W C2W 1.542(13)
C2W C3W 1.496(13)
C3W C4W 1.496(15)
C4W C5W 1.495(15)
C1V Cl1V 1.82(2)
C1V Cl2V 1.876(19)
